data_2312744
loop_
_publ_author_name
'Movilla, Federico'
'Rey, Juan Manuel'
'L&#xf3;pez Borda, Mar&#xed;a Del Rosario'
'Di Salvo, Florencia'

_publ_section_title
;
 Conformational versatility among crystalline solids of L-phenylalanine
 derivatives.
;
_journal_coeditor_code ZO3057
_journal_issue 2
_journal_name_full 'Acta crystallographica. Section C, Structural chemistry'
_journal_paper_doi 10.1107/S2053229625000269
_journal_volume 81
_journal_year 2025
_chemical_absolute_configuration syn
_chemical_formula_iupac '[Na (H2 O1)4] (C20 H18 N O2), H2 O'
_chemical_formula_moiety 'H8 Na O4 +, C20 H18 N O2 -, H2 O'
_chemical_formula_sum 'C20 H28 N Na O7'
_chemical_formula_weight 417.42
_chemical_name_systematic
;
<i>catena</i>-Poly[[diaquasodium(I)-di-\m-aqua]
2-[(naphthalen-2-ylmethyl)amino]-3-phenylpropanoate monohydrate]
;
_space_group_crystal_system monoclinic
_space_group_IT_number 4
_space_group_name_Hall 'P 2yb'
_space_group_name_H-M_alt 'P 1 21 1'
_atom_sites_solution_hydrogens mixed
_audit_creation_method
;
Olex2 1.5
(compiled 2024.02.16 svn.r378c4104 for OlexSys, GUI svn.r6928)
;
_cell_angle_alpha 90
_cell_angle_beta 97.955(12)
_cell_angle_gamma 90
_cell_formula_units_Z 2
_cell_length_a 6.6360(6)
_cell_length_b 6.9470(4)
_cell_length_c 22.583(3)
_cell_measurement_reflns_used 11726
_cell_measurement_temperature 100.0(10)
_cell_measurement_theta_max 27.496
_cell_measurement_theta_min 2.895
_cell_volume 1031.06(18)
_computing_cell_refinement
;
<i>XDS</i> (Kabsch, 2010)
;
_computing_data_collection
;
<i>MXCuBE</i> (Gabadinho <i>et al.</i>,  2010)
;
_computing_data_reduction
;
<i>XDS</i> (Kabsch, 2010)
;
_computing_molecular_graphics
;
OLEX2 (Dolomanov <i>et al.</i>, 2009)
;
_computing_publication_material
;
OLEX2 (Dolomanov <i>et al.</i>, 2009)
;
_computing_structure_refinement
;
SHELXL2018 (Sheldrick, 2015<i>b</i>)
;
_diffrn_ambient_temperature 100.00
_diffrn_detector_area_resol_mean 5.814
_diffrn_measured_fraction_theta_full 0.993
_diffrn_measured_fraction_theta_max 0.965
_diffrn_measurement_device_type 'custom air-bearing with MK3 mini-kappa'
_diffrn_measurement_method 'shuterless \f scans'
_diffrn_radiation_type synchrotron
_diffrn_radiation_wavelength 0.67019
_diffrn_reflns_av_R_equivalents 0.0573
_diffrn_reflns_av_unetI/netI 0.0506
_diffrn_reflns_limit_h_max 8
_diffrn_reflns_limit_h_min -8
_diffrn_reflns_limit_k_max 9
_diffrn_reflns_limit_k_min -9
_diffrn_reflns_limit_l_max 30
_diffrn_reflns_limit_l_min -30
_diffrn_reflns_number 17197
_diffrn_reflns_theta_full 23.710
_diffrn_reflns_theta_max 27.496
_diffrn_reflns_theta_min 2.895
_diffrn_source SIRIUS-Manaca
_exptl_absorpt_coefficient_mu 0.104
_exptl_absorpt_correction_T_max 1
_exptl_absorpt_correction_T_min 0.637
_exptl_absorpt_correction_type empirical
_exptl_absorpt_process_details
;
(<i>XDS</i>; Kabsch, 2010)
;
_exptl_crystal_colour 'clear whiteish white'
_exptl_crystal_density_diffrn 1.345
_exptl_crystal_description prism
_exptl_crystal_F_000 444
_exptl_crystal_size_max 0.5
_exptl_crystal_size_mid 0.5
_exptl_crystal_size_min 0.5
_refine_diff_density_max 0.404
_refine_diff_density_min -0.287
_refine_ls_abs_structure_details
;
Flack <i>x</i> determined using 2153 quotients [(I+)-(I-)]/[(I+)+(I-)]
(Parsons <i>et al.</i>,  2013)
;
_refine_ls_abs_structure_Flack -0.10(18)
_refine_ls_extinction_method none
_refine_ls_goodness_of_fit_ref 1.020
_refine_ls_hydrogen_treatment mixed
_refine_ls_matrix_type full
_refine_ls_number_parameters 287
_refine_ls_number_reflns 5455
_refine_ls_number_restraints 1
_refine_ls_restrained_S_all 1.020
_refine_ls_R_factor_all 0.0399
_refine_ls_R_factor_gt 0.0368
_refine_ls_shift/su_max 0.001
_refine_ls_shift/su_mean 0.000
_refine_ls_structure_factor_coef Fsqd
_refine_ls_weighting_details 'w=1/[\s^2^(Fo^2^)+(0.0614P)^2^] where P=(Fo^2^+2Fc^2^)/3'
_refine_ls_weighting_scheme calc
_refine_ls_wR_factor_gt 0.0936
_refine_ls_wR_factor_ref 0.0950
_reflns_number_gt 5072
_reflns_number_total 5455
_reflns_threshold_expression 'I > 2\s(I)'
_cod_data_source_file zo3057sup1.cif
_cod_data_source_block pn_na
_cod_original_cell_volume 1031.06(16)
_cod_database_code 2312744
_shelx_space_group_comment
;
The symmetry employed for this shelxl refinement is uniquely defined
by the following loop, which should always be used as a source of
symmetry information in preference to the above space-group names.
They are only intended as comments.
;
_shelx_estimated_absorpt_t_min 0.950
_shelx_estimated_absorpt_t_max 0.950

loop_
_space_group_symop_operation_xyz
'x, y, z'
'-x, y+1/2, -z'

loop_
_atom_site_type_symbol
_atom_site_label
_atom_site_fract_x
_atom_site_fract_y
_atom_site_fract_z
_atom_site_U_iso_or_equiv
_atom_site_adp_type
_atom_site_calc_flag
_atom_site_occupancy
_atom_site_disorder_assembly
_atom_site_disorder_group
Na Na1 0.99564(11) 0.83505(11) 0.50345(4) 0.01082(16) Uani d 1 . .
H H5A 0.691(5) 0.591(6) 0.4565(18) 0.040(9) Uiso d 1 . .
O O7 1.0848(2) 0.76628(19) 0.60844(7) 0.0135(3) Uani d 1 . .
H H7A 1.107803 0.634591 0.606672 0.020 Uiso d 1 . .
H H7B 1.189534 0.822900 0.626672 0.020 Uiso d 1 . .
O O4 0.9333(2) 0.8498(2) 0.39087(7) 0.0134(3) Uani d 1 . .
H H4A 0.841382 0.768968 0.377923 0.020 Uiso d 1 . .
H H4B 1.038741 0.811005 0.376853 0.020 Uiso d 1 . .
O O5 0.7594(2) 0.5835(2) 0.49011(6) 0.0119(2) Uani d 1 . .
H H5B 0.680(5) 0.574(5) 0.5153(17) 0.039(9) Uiso d 1 . .
O O6 0.77222(19) 1.0877(2) 0.51191(6) 0.0119(3) Uani d 1 . .
H H6A 0.677(4) 1.092(5) 0.4846(14) 0.021(7) Uiso d 1 . .
H H6B 0.725(4) 1.118(5) 0.5425(15) 0.024(7) Uiso d 1 . .
O O2 0.3306(2) 0.70350(18) 0.37772(6) 0.0119(3) Uani d 1 . .
O O1 0.62270(19) 0.5616(2) 0.36554(6) 0.0146(3) Uani d 1 . .
N N1 0.2771(2) 0.2865(2) 0.32427(7) 0.0090(3) Uani d 1 . .
H H1 0.176(4) 0.307(3) 0.3474(12) 0.005(5) Uiso d 1 . .
C C12 0.2909(3) 0.0988(2) 0.17739(8) 0.0100(3) Uani d 1 . .
H H12 0.160798 0.148765 0.162165 0.012 Uiso calc 1 . .
C C2 0.1511(3) 0.5443(3) 0.09904(9) 0.0161(4) Uani d 1 . .
H H2 0.241045 0.576278 0.071271 0.019 Uiso calc 1 . .
C C10 0.1957(3) 0.1389(2) 0.28001(9) 0.0100(3) Uani d 1 . .
H H10A 0.070423 0.189190 0.256105 0.012 Uiso calc 1 . .
H H10B 0.158012 0.023080 0.301547 0.012 Uiso calc 1 . .
C C8 0.4355(3) 0.5898(2) 0.35075(8) 0.0088(3) Uani d 1 . .
C C3 0.2071(3) 0.5819(3) 0.15952(8) 0.0124(3) Uani d 1 . .
H H3 0.335581 0.638861 0.172789 0.015 Uiso calc 1 . .
C C4 0.0767(3) 0.5367(2) 0.20098(8) 0.0101(3) Uani d 1 . .
C C14 0.3735(3) 0.0630(3) 0.07401(8) 0.0136(3) Uani d 1 . .
H H14 0.244447 0.114566 0.058329 0.016 Uiso calc 1 . .
C C18 0.6203(3) -0.0344(2) 0.15986(9) 0.0112(3) Uani d 1 . .
C C9 0.3253(3) 0.4735(2) 0.29788(8) 0.0082(3) Uani d 1 . .
H H9 0.421947 0.450418 0.268348 0.010 Uiso calc 1 . .
C C5 -0.1128(3) 0.4553(2) 0.18017(9) 0.0126(3) Uani d 1 . .
H H5 -0.204676 0.426376 0.207672 0.015 Uiso calc 1 . .
C C13 0.4264(3) 0.0432(2) 0.13672(8) 0.0104(3) Uani d 1 . .
C C11 0.3444(3) 0.0816(2) 0.23822(8) 0.0097(3) Uani d 1 . .
C C19 0.6708(3) -0.0533(3) 0.22290(9) 0.0121(3) Uani d 1 . .
H H19 0.798626 -0.106560 0.238937 0.015 Uiso calc 1 . .
C C7 0.1380(3) 0.5839(3) 0.26642(8) 0.0112(3) Uani d 1 . .
H H7C 0.020937 0.556855 0.287961 0.013 Uiso calc 1 . .
H H7D 0.166592 0.723584 0.270032 0.013 Uiso calc 1 . .
C C1 -0.0365(3) 0.4601(3) 0.07894(9) 0.0170(4) Uani d 1 . .
H H1A -0.073807 0.432769 0.037662 0.020 Uiso calc 1 . .
C C20 0.5381(3) 0.0040(3) 0.26089(9) 0.0115(3) Uani d 1 . .
H H20 0.575938 -0.008193 0.302857 0.014 Uiso calc 1 . .
C C16 0.6990(3) -0.0688(3) 0.05863(10) 0.0159(4) Uani d 1 . .
H H16 0.790301 -0.106869 0.031897 0.019 Uiso calc 1 . .
C C17 0.7548(3) -0.0893(3) 0.11918(9) 0.0134(4) Uani d 1 . .
H H17 0.884696 -0.140777 0.133956 0.016 Uiso calc 1 . .
C C15 0.5067(3) 0.0086(3) 0.03574(9) 0.0165(4) Uani d 1 . .
H H15 0.469815 0.022894 -0.006193 0.020 Uiso calc 1 . .
C C6 -0.1683(3) 0.4163(3) 0.11962(9) 0.0154(4) Uani d 1 . .
H H6 -0.296746 0.359525 0.106149 0.019 Uiso calc 1 . .
O O3 0.4733(2) 1.06018(19) 0.41701(6) 0.0129(3) Uani d 1 . .
H H3A 0.433837 1.138930 0.388896 0.019 Uiso d 1 . .
H H3B 0.441568 0.946340 0.405376 0.019 Uiso d 1 . .

loop_
_atom_site_aniso_label
_atom_site_aniso_U_11
_atom_site_aniso_U_22
_atom_site_aniso_U_33
_atom_site_aniso_U_12
_atom_site_aniso_U_13
_atom_site_aniso_U_23
Na1 0.0104(3) 0.0094(3) 0.0126(4) -0.0002(3) 0.0016(2) -0.0003(3)
O7 0.0116(6) 0.0126(6) 0.0164(7) -0.0010(5) 0.0027(5) 0.0003(5)
O4 0.0112(6) 0.0119(6) 0.0169(7) 0.0002(5) 0.0018(5) -0.0005(5)
O5 0.0093(6) 0.0148(6) 0.0114(6) -0.0001(5) 0.0008(5) -0.0007(5)
O6 0.0096(6) 0.0149(6) 0.0111(6) 0.0005(5) 0.0009(5) -0.0014(5)
O2 0.0134(6) 0.0110(6) 0.0114(6) -0.0009(5) 0.0015(5) -0.0019(5)
O1 0.0110(6) 0.0139(6) 0.0172(7) 0.0012(5) -0.0038(5) -0.0031(5)
N1 0.0118(7) 0.0060(6) 0.0096(7) -0.0012(5) 0.0029(6) -0.0006(5)
C12 0.0096(7) 0.0079(7) 0.0121(8) -0.0001(6) 0.0000(6) -0.0011(6)
C2 0.0194(9) 0.0169(8) 0.0126(9) 0.0033(7) 0.0039(7) 0.0024(7)
C10 0.0115(8) 0.0071(7) 0.0115(8) -0.0006(6) 0.0016(6) -0.0009(6)
C8 0.0125(8) 0.0061(6) 0.0075(7) -0.0021(6) 0.0006(6) 0.0020(6)
C3 0.0125(8) 0.0104(7) 0.0137(8) 0.0006(7) 0.0001(6) 0.0012(7)
C4 0.0123(8) 0.0069(7) 0.0103(8) 0.0020(6) -0.0008(6) 0.0007(6)
C14 0.0150(8) 0.0140(8) 0.0112(8) 0.0022(7) -0.0009(6) -0.0007(7)
C18 0.0134(8) 0.0067(7) 0.0138(9) -0.0010(6) 0.0028(6) -0.0003(6)
C9 0.0094(8) 0.0058(7) 0.0089(8) -0.0004(5) -0.0001(6) 0.0004(6)
C5 0.0127(8) 0.0095(7) 0.0149(9) 0.0009(6) -0.0004(7) 0.0016(6)
C13 0.0122(8) 0.0078(7) 0.0109(8) -0.0007(6) 0.0004(6) -0.0005(6)
C11 0.0118(8) 0.0050(6) 0.0123(8) -0.0011(6) 0.0021(6) -0.0012(6)
C19 0.0105(8) 0.0113(7) 0.0142(9) 0.0016(6) 0.0000(6) 0.0013(6)
C7 0.0125(8) 0.0091(7) 0.0111(8) 0.0030(6) -0.0018(6) -0.0013(7)
C1 0.0226(10) 0.0160(8) 0.0110(9) 0.0051(7) -0.0025(7) -0.0014(7)
C20 0.0137(8) 0.0106(7) 0.0096(8) 0.0003(6) -0.0005(6) 0.0003(6)
C16 0.0197(9) 0.0133(8) 0.0159(10) 0.0012(7) 0.0064(7) -0.0012(7)
C17 0.0139(8) 0.0092(7) 0.0174(10) 0.0015(6) 0.0034(7) 0.0003(7)
C15 0.0215(10) 0.0175(8) 0.0103(9) 0.0002(7) 0.0019(7) -0.0008(7)
C6 0.0156(9) 0.0115(7) 0.0170(10) 0.0000(7) -0.0057(7) -0.0015(7)
O3 0.0157(6) 0.0118(6) 0.0107(6) -0.0004(5) 0.0000(5) -0.0008(5)

loop_
_atom_type_symbol
_atom_type_description
_atom_type_scat_dispersion_real
_atom_type_scat_dispersion_imag
_atom_type_scat_source
C C 0.0026 0.0014 'International Tables Vol C Tables 4.2.6.8 and 6.1.1.4'
H H 0.0000 0.0000 'International Tables Vol C Tables 4.2.6.8 and 6.1.1.4'
N N 0.0052 0.0029 'International Tables Vol C Tables 4.2.6.8 and 6.1.1.4'
Na Na 0.0330 0.0222 'International Tables Vol C Tables 4.2.6.8 and 6.1.1.4'
O O 0.0094 0.0054 'International Tables Vol C Tables 4.2.6.8 and 6.1.1.4'

loop_
_geom_angle_atom_site_label_1
_geom_angle_atom_site_label_2
_geom_angle_atom_site_label_3
_geom_angle_site_symmetry_1
_geom_angle_site_symmetry_3
_geom_angle
_geom_angle_publ_flag
Na1 Na1 Na1 2_746 2_756 174.28(6) ?
O7 Na1 Na1 . 2_746 80.96(4) ?
O7 Na1 Na1 . 2_756 103.81(5) ?
O7 Na1 O4 . . 169.64(6) ?
O4 Na1 Na1 . 2_756 85.16(4) ?
O4 Na1 Na1 . 2_746 89.82(5) ?
O5 Na1 Na1 2_756 2_746 135.82(5) ?
O5 Na1 Na1 2_756 2_756 42.03(4) ?
O5 Na1 Na1 . 2_756 139.06(5) ?
O5 Na1 Na1 . 2_746 42.54(4) ?
O5 Na1 O7 2_756 . 90.65(6) ?
O5 Na1 O7 . . 92.72(6) ?
O5 Na1 O4 . . 83.51(5) ?
O5 Na1 O4 2_756 . 92.74(5) ?
O5 Na1 O5 . 2_756 175.77(4) ?
O5 Na1 O6 . 2_746 82.93(5) ?
O5 Na1 O6 2_756 2_746 94.78(5) ?
O6 Na1 Na1 . 2_746 140.64(5) ?
O6 Na1 Na1 2_746 2_746 41.63(4) ?
O6 Na1 Na1 2_746 2_756 134.74(5) ?
O6 Na1 Na1 . 2_756 42.58(4) ?
O6 Na1 O7 . . 98.13(6) ?
O6 Na1 O7 2_746 . 85.65(5) ?
O6 Na1 O4 . . 91.99(6) ?
O6 Na1 O4 2_746 . 84.32(5) ?
O6 Na1 O5 . 2_756 83.37(5) ?
O6 Na1 O5 . . 98.68(5) ?
O6 Na1 O6 . 2_746 175.79(5) ?
Na1 O7 H7A . . 99.9 ?
Na1 O7 H7B . . 117.1 ?
H7A O7 H7B . . 110.3 ?
Na1 O4 H4A . . 109.3 ?
Na1 O4 H4B . . 109.5 ?
H4A O4 H4B . . 104.5 ?
Na1 O5 Na1 . 2_746 95.43(5) ?
Na1 O5 H5A . . 110(3) ?
Na1 O5 H5A 2_746 . 113(3) ?
Na1 O5 H5B . . 117(3) ?
Na1 O5 H5B 2_746 . 113(3) ?
H5A O5 H5B . . 108(3) ?
Na1 O6 Na1 . 2_756 95.79(5) ?
Na1 O6 H6A . . 114(2) ?
Na1 O6 H6A 2_756 . 108(2) ?
Na1 O6 H6B . . 126(2) ?
Na1 O6 H6B 2_756 . 106(2) ?
H6A O6 H6B . . 106(3) ?
C10 N1 H1 . . 105.3(15) ?
C10 N1 C9 . . 114.46(15) ?
C9 N1 H1 . . 108.0(15) ?
C13 C12 H12 . . 119.3 ?
C11 C12 H12 . . 119.3 ?
C11 C12 C13 . . 121.44(16) ?
C3 C2 H2 . . 119.9 ?
C3 C2 C1 . . 120.29(18) ?
C1 C2 H2 . . 119.9 ?
N1 C10 H10A . . 108.9 ?
N1 C10 H10B . . 108.9 ?
N1 C10 C11 . . 113.27(14) ?
H10A C10 H10B . . 107.7 ?
C11 C10 H10A . . 108.9 ?
C11 C10 H10B . . 108.9 ?
O2 C8 C9 . . 117.87(14) ?
O1 C8 O2 . . 124.03(16) ?
O1 C8 C9 . . 118.07(15) ?
C2 C3 H3 . . 119.6 ?
C2 C3 C4 . . 120.71(17) ?
C4 C3 H3 . . 119.6 ?
C3 C4 C5 . . 118.51(18) ?
C3 C4 C7 . . 119.89(16) ?
C5 C4 C7 . . 121.54(17) ?
C13 C14 H14 . . 119.7 ?
C15 C14 H14 . . 119.7 ?
C15 C14 C13 . . 120.64(17) ?
C19 C18 C13 . . 118.52(16) ?
C17 C18 C13 . . 118.75(17) ?
C17 C18 C19 . . 122.73(17) ?
N1 C9 C8 . . 104.70(14) ?
N1 C9 H9 . . 108.8 ?
N1 C9 C7 . . 114.50(15) ?
C8 C9 H9 . . 108.8 ?
C8 C9 C7 . . 111.17(14) ?
C7 C9 H9 . . 108.8 ?
C4 C5 H5 . . 119.6 ?
C6 C5 C4 . . 120.78(18) ?
C6 C5 H5 . . 119.6 ?
C12 C13 C18 . . 118.96(16) ?
C14 C13 C12 . . 121.74(16) ?
C14 C13 C18 . . 119.30(16) ?
C12 C11 C10 . . 120.04(15) ?
C12 C11 C20 . . 119.19(16) ?
C20 C11 C10 . . 120.74(16) ?
C18 C19 H19 . . 119.5 ?
C20 C19 C18 . . 121.10(16) ?
C20 C19 H19 . . 119.5 ?
C4 C7 C9 . . 115.55(14) ?
C4 C7 H7C . . 108.4 ?
C4 C7 H7D . . 108.4 ?
C9 C7 H7C . . 108.4 ?
C9 C7 H7D . . 108.4 ?
H7C C7 H7D . . 107.5 ?
C2 C1 H1A . . 120.2 ?
C6 C1 C2 . . 119.56(19) ?
C6 C1 H1A . . 120.2 ?
C11 C20 H20 . . 119.6 ?
C19 C20 C11 . . 120.77(17) ?
C19 C20 H20 . . 119.6 ?
C17 C16 H16 . . 119.7 ?
C17 C16 C15 . . 120.55(18) ?
C15 C16 H16 . . 119.7 ?
C18 C17 H17 . . 119.7 ?
C16 C17 C18 . . 120.63(18) ?
C16 C17 H17 . . 119.7 ?
C14 C15 C16 . . 120.13(19) ?
C14 C15 H15 . . 119.9 ?
C16 C15 H15 . . 119.9 ?
C5 C6 H6 . . 119.9 ?
C1 C6 C5 . . 120.14(18) ?
C1 C6 H6 . . 119.9 ?
H3A O3 H3B . . 109.3 ?

loop_
_geom_bond_atom_site_label_1
_geom_bond_atom_site_label_2
_geom_bond_site_symmetry_2
_geom_bond_distance
_geom_bond_publ_flag
Na1 Na1 2_756 3.4779(2) ?
Na1 Na1 2_746 3.4778(2) ?
Na1 O7 . 2.4107(18) ?
Na1 O4 . 2.5208(18) ?
Na1 O5 2_756 2.3618(15) ?
Na1 O5 . 2.3391(15) ?
Na1 O6 2_746 2.3654(15) ?
Na1 O6 . 2.3222(15) ?
O7 H7A . 0.9293 ?
O7 H7B . 0.8535 ?
O4 H4A . 0.8506 ?
O4 H4B . 0.8508 ?
O5 H5A . 0.83(4) ?
O5 H5B . 0.83(4) ?
O6 H6A . 0.82(3) ?
O6 H6B . 0.82(3) ?
O2 C8 . 1.264(2) ?
O1 C8 . 1.256(2) ?
N1 H1 . 0.92(2) ?
N1 C10 . 1.481(2) ?
N1 C9 . 1.483(2) ?
C12 H12 . 0.9500 ?
C12 C13 . 1.425(2) ?
C12 C11 . 1.376(2) ?
C2 H2 . 0.9500 ?
C2 C3 . 1.390(3) ?
C2 C1 . 1.393(3) ?
C10 H10A . 0.9900 ?
C10 H10B . 0.9900 ?
C10 C11 . 1.510(2) ?
C8 C9 . 1.540(2) ?
C3 H3 . 0.9500 ?
C3 C4 . 1.396(2) ?
C4 C5 . 1.399(3) ?
C4 C7 . 1.513(3) ?
C14 H14 . 0.9500 ?
C14 C13 . 1.418(3) ?
C14 C15 . 1.373(3) ?
C18 C13 . 1.425(2) ?
C18 C19 . 1.423(3) ?
C18 C17 . 1.419(3) ?
C9 H9 . 1.0000 ?
C9 C7 . 1.547(2) ?
C5 H5 . 0.9500 ?
C5 C6 . 1.393(3) ?
C11 C20 . 1.422(2) ?
C19 H19 . 0.9500 ?
C19 C20 . 1.371(3) ?
C7 H7C . 0.9900 ?
C7 H7D . 0.9900 ?
C1 H1A . 0.9500 ?
C1 C6 . 1.387(3) ?
C20 H20 . 0.9500 ?
C16 H16 . 0.9500 ?
C16 C17 . 1.374(3) ?
C16 C15 . 1.415(3) ?
C17 H17 . 0.9500 ?
C15 H15 . 0.9500 ?
C6 H6 . 0.9500 ?
O3 H3A . 0.8513 ?
O3 H3B . 0.8505 ?

loop_
_geom_hbond_atom_site_label_D
_geom_hbond_atom_site_label_H
_geom_hbond_atom_site_label_A
_geom_hbond_site_symmetry_A
_geom_hbond_distance_DH
_geom_hbond_distance_HA
_geom_hbond_distance_DA
_geom_hbond_angle_DHA
_geom_hbond_publ_flag
O5 H5A O1 . 0.83(4) 2.05(4) 2.838(2) 158(3) yes
O7 H7B O1 2_756 0.85 2.07 2.8298(19) 148.4 yes
O4 H4A O1 . 0.85 2.04 2.8735(19) 167.9 yes
O4 H4B O2 1_655 0.85 2.07 2.8793(19) 157.8 yes
O5 H5B O3 2_646 0.83(4) 1.95(4) 2.7760(19) 172(3) yes
O6 H6A O3 . 0.82(3) 1.91(3) 2.7181(19) 170(3) yes
O6 H6B O2 2_656 0.82(3) 1.98(3) 2.792(2) 169(3) yes
N1 H1 O7 2_646 0.92(2) 2.13(2) 3.017(2) 162(2) yes
O3 H3A N1 1_565 0.85 1.96 2.792(2) 165.4 yes
O3 H3B O2 . 0.85 1.91 2.7551(18) 171.7 yes

loop_
_geom_torsion_atom_site_label_1
_geom_torsion_atom_site_label_2
_geom_torsion_atom_site_label_3
_geom_torsion_atom_site_label_4
_geom_torsion_site_symmetry_1
_geom_torsion_site_symmetry_2
_geom_torsion_site_symmetry_3
_geom_torsion_site_symmetry_4
_geom_torsion
_geom_torsion_publ_flag
O2 C8 C9 N1 . . . . -94.81(18) ?
O2 C8 C9 C7 . . . . 29.3(2) ?
O1 C8 C9 N1 . . . . 83.12(18) ?
O1 C8 C9 C7 . . . . -152.73(16) ?
N1 C10 C11 C12 . . . . -123.26(17) ?
N1 C10 C11 C20 . . . . 58.7(2) ?
N1 C9 C7 C4 . . . . -88.60(19) ?
C12 C11 C20 C19 . . . . 0.0(3) ?
C2 C3 C4 C5 . . . . -0.9(3) ?
C2 C3 C4 C7 . . . . -178.25(16) ?
C2 C1 C6 C5 . . . . -0.4(3) ?
C10 N1 C9 C8 . . . . -171.75(13) ?
C10 N1 C9 C7 . . . . 66.25(19) ?
C10 C11 C20 C19 . . . . 178.04(16) ?
C8 C9 C7 C4 . . . . 153.01(15) ?
C3 C2 C1 C6 . . . . 0.9(3) ?
C3 C4 C5 C6 . . . . 1.4(2) ?
C3 C4 C7 C9 . . . . -65.2(2) ?
C4 C5 C6 C1 . . . . -0.8(3) ?
C18 C19 C20 C11 . . . . 0.9(3) ?
C9 N1 C10 C11 . . . . 62.97(19) ?
C5 C4 C7 C9 . . . . 117.58(17) ?
C13 C12 C11 C10 . . . . -178.98(15) ?
C13 C12 C11 C20 . . . . -0.9(2) ?
C13 C14 C15 C16 . . . . 0.2(3) ?
C13 C18 C19 C20 . . . . -0.9(3) ?
C13 C18 C17 C16 . . . . -0.2(3) ?
C11 C12 C13 C14 . . . . -179.06(17) ?
C11 C12 C13 C18 . . . . 0.9(2) ?
C19 C18 C13 C12 . . . . 0.0(2) ?
C19 C18 C13 C14 . . . . -179.99(16) ?
C19 C18 C17 C16 . . . . 179.82(17) ?
C7 C4 C5 C6 . . . . 178.73(16) ?
C1 C2 C3 C4 . . . . -0.3(3) ?
C17 C18 C13 C12 . . . . -179.92(16) ?
C17 C18 C13 C14 . . . . 0.1(2) ?
C17 C18 C19 C20 . . . . 179.00(17) ?
C17 C16 C15 C14 . . . . -0.3(3) ?
C15 C14 C13 C12 . . . . 179.94(18) ?
C15 C14 C13 C18 . . . . 0.0(3) ?
C15 C16 C17 C18 . . . . 0.4(3) ?

_cod_database_fobs_code 2312744
